data_1540411
loop_
_publ_author_name
'Dandia, Anshu'
'Sharma, Amit'
'Parewa, Vijay'
'Kumawat, Begraj'
'Rathore, Kuldeep S.'
'Sharma, Amit'

_publ_section_title
;
 Amidic C--N bond cleavage of isatin: chemoselective synthesis of
 pyrrolo[2,3,4- <i>kl</i> ]acridin-1-ones using Ag NPs decorated rGO
 composite as an efficient and recoverable catalyst under microwave
 irradiation
;
_journal_issue 111
_journal_name_full 'RSC Advances'
_journal_page_first 91888
_journal_page_last 91902
_journal_paper_doi 10.1039/C5RA11747J
_journal_volume 5
_journal_year 2015
_chemical_formula_sum 'C23 H20 N2 O'
_chemical_formula_weight 340.41
_chemical_name_systematic
;
 ?
;
_space_group_IT_number 2
_symmetry_cell_setting triclinic
_symmetry_space_group_name_Hall '-P 1'
_symmetry_space_group_name_H-M 'P -1'
_atom_sites_solution_hydrogens geom
_atom_sites_solution_primary direct
_atom_sites_solution_secondary difmap
_audit_creation_method SHELXL-97
_audit_update_record
;
2015-05-19 deposited with the CCDC.
2015-10-21 downloaded from the CCDC.
;
_cell_angle_alpha 110.403(5)
_cell_angle_beta 101.163(6)
_cell_angle_gamma 102.888(5)
_cell_formula_units_Z 2
_cell_length_a 9.7936(7)
_cell_length_b 10.0349(4)
_cell_length_c 10.3079(6)
_cell_measurement_reflns_used 3440
_cell_measurement_temperature 150(2)
_cell_measurement_theta_max 32.3735
_cell_measurement_theta_min 3.2582
_cell_volume 883.80(11)
_computing_cell_refinement 'CrysAlis RED, Oxford Diffraction Ltd.,'
_computing_data_collection 'CrysAlis CCD, Oxford Diffraction Ltd.,'
_computing_data_reduction 'CrysAlis RED, Oxford Diffraction Ltd.,'
_computing_molecular_graphics Ortep3
_computing_publication_material Shelx97
_computing_structure_refinement 'SHELXL-97 (Sheldrick, 1997)'
_computing_structure_solution 'SHELXS-97 (Sheldrick, 1997)'
_diffrn_ambient_temperature 150(2)
_diffrn_detector_area_resol_mean 15.9948
_diffrn_measured_fraction_theta_full 0.998
_diffrn_measured_fraction_theta_max 0.998
_diffrn_measurement_device_type 'OXFORD DIFFRACTION SUPER NOVA'
_diffrn_measurement_method \w/q-scan
_diffrn_radiation_monochromator graphite
_diffrn_radiation_source 'Micro-Focus (Mo) X-ray Source'
_diffrn_radiation_type MoK\a
_diffrn_radiation_wavelength 0.71073
_diffrn_reflns_av_R_equivalents 0.0165
_diffrn_reflns_av_sigmaI/netI 0.0202
_diffrn_reflns_limit_h_max 11
_diffrn_reflns_limit_h_min -8
_diffrn_reflns_limit_k_max 11
_diffrn_reflns_limit_k_min -11
_diffrn_reflns_limit_l_max 12
_diffrn_reflns_limit_l_min -12
_diffrn_reflns_number 6407
_diffrn_reflns_theta_full 25.00
_diffrn_reflns_theta_max 25.00
_diffrn_reflns_theta_min 3.26
_exptl_absorpt_coefficient_mu 0.079
_exptl_absorpt_correction_T_max 0.9898
_exptl_absorpt_correction_T_min 0.9821
_exptl_absorpt_correction_type multi-scan
_exptl_absorpt_process_details
;
CrysAlis RED, Oxford Diffraction Ltd.,
Version 1.171.31.7 (release 18-10-2006 CrysAlis171 .NET)
(compiled Oct 18 2006,16:28:17)
Empirical absorption correction using spherical harmonics,
 implemented in SCALE3 ABSPACK scaling algorithm.
;
_exptl_crystal_colour 'golden yellow'
_exptl_crystal_density_diffrn 1.279
_exptl_crystal_density_method 'not measured'
_exptl_crystal_description block
_exptl_crystal_F_000 360
_exptl_crystal_size_max 0.23
_exptl_crystal_size_mid 0.18
_exptl_crystal_size_min 0.13
_refine_diff_density_max 0.173
_refine_diff_density_min -0.142
_refine_diff_density_rms 0.034
_refine_ls_extinction_coef 0.016(3)
_refine_ls_extinction_expression Fc^*^=kFc[1+0.001xFc^2^\l^3^/sin(2\q)]^-1/4^
_refine_ls_extinction_method SHELXL
_refine_ls_goodness_of_fit_ref 1.081
_refine_ls_hydrogen_treatment riding
_refine_ls_matrix_type full
_refine_ls_number_parameters 239
_refine_ls_number_reflns 3110
_refine_ls_number_restraints 0
_refine_ls_restrained_S_all 1.081
_refine_ls_R_factor_all 0.0494
_refine_ls_R_factor_gt 0.0425
_refine_ls_shift/su_max 0.000
_refine_ls_shift/su_mean 0.000
_refine_ls_structure_factor_coef Fsqd
_refine_ls_weighting_details 'calc w=1/[\s^2^(Fo^2^)+(0.0457P)^2^+0.3142P] where P=(Fo^2^+2Fc^2^)/3'
_refine_ls_weighting_scheme calc
_refine_ls_wR_factor_gt 0.1143
_refine_ls_wR_factor_ref 0.1195
_reflns_number_gt 2650
_reflns_number_total 3110
_reflns_threshold_expression >2sigma(I)
_cod_data_source_file c5ra11747j2.cif
_cod_data_source_block uor005
_cod_depositor_comments
;
The following automatic conversions were performed:

'_symmetry_cell_setting' value 'Triclinic' changed to 'triclinic'
according to
/usr/data/users/saulius/crontab/automatic-downloads/rss-feeds/RSC/lib/dictionaries/cif_core.dic
dictionary named 'cif_core.dic' version 2.4.2 from 2011-04-26.

Automatic conversion script
Id: cif_fix_values 3271 2015-04-21 07:52:19Z andrius 
;
_cod_original_cell_volume 883.80(9)
_cod_database_code 1540411

loop_
_symmetry_equiv_pos_as_xyz
'x, y, z'
'-x, -y, -z'

loop_
_atom_site_label
_atom_site_type_symbol
_atom_site_fract_x
_atom_site_fract_y
_atom_site_fract_z
_atom_site_U_iso_or_equiv
_atom_site_adp_type
_atom_site_occupancy
_atom_site_symmetry_multiplicity
_atom_site_calc_flag
_atom_site_refinement_flags
O1 O -0.66319(15) -0.24191(15) 0.66831(14) 0.0572(4) Uani 1 1 d .
N1 N -0.19796(17) 0.08810(16) 0.61464(16) 0.0464(4) Uani 1 1 d .
N2 N -0.60246(15) -0.32886(15) 0.45264(15) 0.0401(3) Uani 1 1 d .
C1 C -0.58451(19) -0.22527(19) 0.59314(18) 0.0411(4) Uani 1 1 d .
C2 C -0.71549(18) -0.47044(19) 0.38091(18) 0.0390(4) Uani 1 1 d .
C3 C -0.85900(19) -0.4785(2) 0.37992(19) 0.0437(4) Uani 1 1 d .
H3 H -0.8823 -0.3900 0.4254 0.052 Uiso 1 1 calc R
C4 C -0.9677(2) -0.6157(2) 0.31255(19) 0.0467(4) Uani 1 1 d .
H4 H -1.0653 -0.6209 0.3145 0.056 Uiso 1 1 calc R
C5 C -0.9374(2) -0.7466(2) 0.2418(2) 0.0472(4) Uani 1 1 d .
C6 C -0.7936(2) -0.7357(2) 0.2433(2) 0.0497(5) Uani 1 1 d .
H6 H -0.7707 -0.8237 0.1950 0.060 Uiso 1 1 calc R
C7 C -0.6826(2) -0.5999(2) 0.3133(2) 0.0467(4) Uani 1 1 d .
H7 H -0.5843 -0.5953 0.3150 0.056 Uiso 1 1 calc R
C8 C -1.0573(3) -0.8956(2) 0.1670(3) 0.0681(6) Uani 1 1 d .
H8A H -1.1393 -0.8900 0.2080 0.102 Uiso 1 1 calc R
H8B H -1.0193 -0.9734 0.1814 0.102 Uiso 1 1 calc R
H8C H -1.0914 -0.9202 0.0631 0.102 Uiso 1 1 calc R
C9 C -0.48545(18) -0.27972(18) 0.40096(17) 0.0370(4) Uani 1 1 d .
C10 C -0.44431(19) -0.3398(2) 0.28364(18) 0.0421(4) Uani 1 1 d .
H10 H -0.5089 -0.4284 0.2042 0.051 Uiso 1 1 calc R
C11 C -0.29350(19) -0.2659(2) 0.27748(18) 0.0428(4) Uani 1 1 d .
C12 C -0.1883(2) -0.3353(2) 0.3422(2) 0.0563(5) Uani 1 1 d .
H12A H -0.1807 -0.3069 0.4451 0.084 Uiso 1 1 calc R
H12B H -0.0912 -0.2984 0.3322 0.084 Uiso 1 1 calc R
H12C H -0.2261 -0.4447 0.2906 0.084 Uiso 1 1 calc R
C13 C -0.2958(2) -0.3013(2) 0.1198(2) 0.0567(5) Uani 1 1 d .
H13A H -0.3304 -0.4101 0.0639 0.085 Uiso 1 1 calc R
H13B H -0.1966 -0.2597 0.1166 0.085 Uiso 1 1 calc R
H13C H -0.3619 -0.2567 0.0781 0.085 Uiso 1 1 calc R
C14 C -0.2372(2) -0.0939(2) 0.36458(19) 0.0461(4) Uani 1 1 d .
H14A H -0.1295 -0.0582 0.3844 0.055 Uiso 1 1 calc R
H14B H -0.2807 -0.0471 0.3042 0.055 Uiso 1 1 calc R
C15 C -0.27229(19) -0.04193(19) 0.50573(18) 0.0406(4) Uani 1 1 d .
C16 C -0.39729(18) -0.13562(18) 0.51310(17) 0.0371(4) Uani 1 1 d .
C17 C -0.45125(18) -0.09932(18) 0.62784(17) 0.0382(4) Uani 1 1 d .
C18 C -0.37494(19) 0.03903(19) 0.74909(18) 0.0405(4) Uani 1 1 d .
C19 C -0.4147(2) 0.0904(2) 0.87762(19) 0.0481(5) Uani 1 1 d .
H19 H -0.4989 0.0310 0.8877 0.058 Uiso 1 1 calc R
C20 C -0.3319(2) 0.2262(2) 0.9881(2) 0.0580(5) Uani 1 1 d .
H20 H -0.3584 0.2601 1.0750 0.070 Uiso 1 1 calc R
C21 C -0.2088(2) 0.3150(2) 0.9741(2) 0.0595(5) Uani 1 1 d .
H21 H -0.1533 0.4097 1.0509 0.071 Uiso 1 1 calc R
C22 C -0.1673(2) 0.2675(2) 0.8513(2) 0.0542(5) Uani 1 1 d .
H22 H -0.0828 0.3292 0.8439 0.065 Uiso 1 1 calc R
C23 C -0.2480(2) 0.12833(19) 0.73536(18) 0.0429(4) Uani 1 1 d .

loop_
_atom_site_aniso_label
_atom_site_aniso_U_11
_atom_site_aniso_U_22
_atom_site_aniso_U_33
_atom_site_aniso_U_23
_atom_site_aniso_U_13
_atom_site_aniso_U_12
O1 0.0565(8) 0.0632(9) 0.0507(8) 0.0183(6) 0.0302(7) 0.0123(7)
N1 0.0458(9) 0.0430(8) 0.0465(8) 0.0140(7) 0.0166(7) 0.0116(7)
N2 0.0364(8) 0.0421(8) 0.0409(8) 0.0136(6) 0.0159(6) 0.0124(6)
C1 0.0415(10) 0.0454(10) 0.0408(9) 0.0174(8) 0.0171(8) 0.0181(8)
C2 0.0366(9) 0.0412(9) 0.0405(9) 0.0176(7) 0.0125(7) 0.0127(7)
C3 0.0413(10) 0.0482(10) 0.0461(10) 0.0193(8) 0.0174(8) 0.0186(8)
C4 0.0377(10) 0.0555(11) 0.0492(10) 0.0227(9) 0.0163(8) 0.0143(8)
C5 0.0473(11) 0.0468(10) 0.0484(10) 0.0235(8) 0.0144(8) 0.0101(8)
C6 0.0531(11) 0.0418(10) 0.0575(11) 0.0203(8) 0.0184(9) 0.0194(9)
C7 0.0402(10) 0.0480(10) 0.0553(11) 0.0209(9) 0.0162(8) 0.0188(8)
C8 0.0615(14) 0.0518(12) 0.0819(15) 0.0248(11) 0.0222(12) 0.0048(10)
C9 0.0338(9) 0.0411(9) 0.0390(9) 0.0165(7) 0.0128(7) 0.0149(7)
C10 0.0408(10) 0.0444(9) 0.0369(9) 0.0109(7) 0.0127(7) 0.0138(8)
C11 0.0412(10) 0.0494(10) 0.0390(9) 0.0144(8) 0.0184(8) 0.0169(8)
C12 0.0524(12) 0.0677(13) 0.0596(12) 0.0272(10) 0.0239(10) 0.0311(10)
C13 0.0609(13) 0.0671(13) 0.0437(10) 0.0174(9) 0.0255(9) 0.0231(10)
C14 0.0442(10) 0.0496(10) 0.0459(10) 0.0179(8) 0.0215(8) 0.0128(8)
C15 0.0404(9) 0.0418(9) 0.0412(9) 0.0157(7) 0.0152(7) 0.0156(8)
C16 0.0367(9) 0.0401(9) 0.0379(9) 0.0160(7) 0.0137(7) 0.0159(7)
C17 0.0394(9) 0.0408(9) 0.0388(9) 0.0168(7) 0.0146(7) 0.0176(7)
C18 0.0443(10) 0.0422(9) 0.0385(9) 0.0153(7) 0.0127(7) 0.0214(8)
C19 0.0538(11) 0.0535(11) 0.0401(9) 0.0171(8) 0.0175(8) 0.0229(9)
C20 0.0713(14) 0.0601(12) 0.0383(10) 0.0104(9) 0.0176(9) 0.0279(11)
C21 0.0670(14) 0.0507(11) 0.0439(11) 0.0058(9) 0.0087(9) 0.0161(10)
C22 0.0538(12) 0.0461(10) 0.0501(11) 0.0104(9) 0.0127(9) 0.0102(9)
C23 0.0454(10) 0.0418(9) 0.0411(9) 0.0144(8) 0.0134(8) 0.0168(8)

loop_
_atom_type_symbol
_atom_type_description
_atom_type_scat_dispersion_real
_atom_type_scat_dispersion_imag
_atom_type_scat_source
C C 0.0033 0.0016 'International Tables Vol C Tables 4.2.6.8 and 6.1.1.4'
H H 0.0000 0.0000 'International Tables Vol C Tables 4.2.6.8 and 6.1.1.4'
N N 0.0061 0.0033 'International Tables Vol C Tables 4.2.6.8 and 6.1.1.4'
O O 0.0106 0.0060 'International Tables Vol C Tables 4.2.6.8 and 6.1.1.4'

loop_
_geom_angle_atom_site_label_1
_geom_angle_atom_site_label_2
_geom_angle_atom_site_label_3
_geom_angle
C15 N1 C23 117.78(15)
C1 N2 C9 110.61(13)
C1 N2 C2 123.50(14)
C9 N2 C2 125.58(13)
O1 C1 N2 125.32(16)
O1 C1 C17 128.99(16)
N2 C1 C17 105.67(14)
C7 C2 C3 119.79(16)
C7 C2 N2 120.44(15)
C3 C2 N2 119.77(15)
C4 C3 C2 119.69(17)
C4 C3 H3 120.2
C2 C3 H3 120.2
C3 C4 C5 121.38(17)
C3 C4 H4 119.3
C5 C4 H4 119.3
C6 C5 C4 117.92(17)
C6 C5 C8 121.14(18)
C4 C5 C8 120.94(18)
C7 C6 C5 121.52(18)
C7 C6 H6 119.2
C5 C6 H6 119.2
C6 C7 C2 119.66(17)
C6 C7 H7 120.2
C2 C7 H7 120.2
C5 C8 H8A 109.5
C5 C8 H8B 109.5
H8A C8 H8B 109.5
C5 C8 H8C 109.5
H8A C8 H8C 109.5
H8B C8 H8C 109.5
C10 C9 N2 134.52(16)
C10 C9 C16 120.47(15)
N2 C9 C16 104.93(13)
C9 C10 C11 119.77(15)
C9 C10 H10 120.1
C11 C10 H10 120.1
C10 C11 C13 110.16(15)
C10 C11 C12 106.27(15)
C13 C11 C12 108.99(15)
C10 C11 C14 113.35(14)
C13 C11 C14 108.84(15)
C12 C11 C14 109.13(15)
C11 C12 H12A 109.5
C11 C12 H12B 109.5
H12A C12 H12B 109.5
C11 C12 H12C 109.5
H12A C12 H12C 109.5
H12B C12 H12C 109.5
C11 C13 H13A 109.5
C11 C13 H13B 109.5
H13A C13 H13B 109.5
C11 C13 H13C 109.5
H13A C13 H13C 109.5
H13B C13 H13C 109.5
C15 C14 C11 114.17(14)
C15 C14 H14A 108.7
C11 C14 H14A 108.7
C15 C14 H14B 108.7
C11 C14 H14B 108.7
H14A C14 H14B 107.6
N1 C15 C16 120.49(16)
N1 C15 C14 123.25(16)
C16 C15 C14 116.10(15)
C17 C16 C15 123.55(16)
C17 C16 C9 111.55(15)
C15 C16 C9 124.89(15)
C16 C17 C18 118.48(16)
C16 C17 C1 107.14(14)
C18 C17 C1 134.37(15)
C19 C18 C17 125.16(17)
C19 C18 C23 119.66(16)
C17 C18 C23 115.18(15)
C20 C19 C18 119.93(19)
C20 C19 H19 120.0
C18 C19 H19 120.0
C19 C20 C21 120.55(18)
C19 C20 H20 119.7
C21 C20 H20 119.7
C22 C21 C20 120.69(18)
C22 C21 H21 119.7
C20 C21 H21 119.7
C21 C22 C23 120.90(19)
C21 C22 H22 119.6
C23 C22 H22 119.6
N1 C23 C22 117.24(17)
N1 C23 C18 124.50(15)
C22 C23 C18 118.26(16)

loop_
_geom_bond_atom_site_label_1
_geom_bond_atom_site_label_2
_geom_bond_distance
O1 C1 1.219(2)
N1 C15 1.316(2)
N1 C23 1.388(2)
N2 C1 1.407(2)
N2 C9 1.417(2)
N2 C2 1.428(2)
C1 C17 1.482(2)
C2 C7 1.385(2)
C2 C3 1.387(2)
C3 C4 1.380(3)
C3 H3 0.9500
C4 C5 1.390(3)
C4 H4 0.9500
C5 C6 1.385(3)
C5 C8 1.507(3)
C6 C7 1.382(3)
C6 H6 0.9500
C7 H7 0.9500
C8 H8A 0.9800
C8 H8B 0.9800
C8 H8C 0.9800
C9 C10 1.333(2)
C9 C16 1.437(2)
C10 C11 1.522(2)
C10 H10 0.9500
C11 C13 1.532(2)
C11 C12 1.539(3)
C11 C14 1.547(2)
C12 H12A 0.9800
C12 H12B 0.9800
C12 H12C 0.9800
C13 H13A 0.9800
C13 H13B 0.9800
C13 H13C 0.9800
C14 C15 1.500(2)
C14 H14A 0.9900
C14 H14B 0.9900
C15 C16 1.400(2)
C16 C17 1.356(2)
C17 C18 1.419(2)
C18 C19 1.409(2)
C18 C23 1.424(3)
C19 C20 1.371(3)
C19 H19 0.9500
C20 C21 1.395(3)
C20 H20 0.9500
C21 C22 1.363(3)
C21 H21 0.9500
C22 C23 1.408(2)
C22 H22 0.9500

loop_
_geom_torsion_atom_site_label_1
_geom_torsion_atom_site_label_2
_geom_torsion_atom_site_label_3
_geom_torsion_atom_site_label_4
_geom_torsion
C9 N2 C1 O1 -175.38(17)
C2 N2 C1 O1 -1.5(3)
C9 N2 C1 C17 3.12(18)
C2 N2 C1 C17 177.02(15)
C1 N2 C2 C7 -132.15(18)
C9 N2 C2 C7 40.8(2)
C1 N2 C2 C3 47.4(2)
C9 N2 C2 C3 -139.66(17)
C7 C2 C3 C4 0.5(3)
N2 C2 C3 C4 -178.97(15)
C2 C3 C4 C5 -1.7(3)
C3 C4 C5 C6 1.2(3)
C3 C4 C5 C8 -179.24(18)
C4 C5 C6 C7 0.4(3)
C8 C5 C6 C7 -179.10(18)
C5 C6 C7 C2 -1.6(3)
C3 C2 C7 C6 1.1(3)
N2 C2 C7 C6 -179.42(16)
C1 N2 C9 C10 173.45(19)
C2 N2 C9 C10 -0.3(3)
C1 N2 C9 C16 -3.16(18)
C2 N2 C9 C16 -176.91(15)
N2 C9 C10 C11 -167.81(17)
C16 C9 C10 C11 8.4(3)
C9 C10 C11 C13 -152.78(17)
C9 C10 C11 C12 89.3(2)
C9 C10 C11 C14 -30.6(2)
C10 C11 C14 C15 39.1(2)
C13 C11 C14 C15 162.09(15)
C12 C11 C14 C15 -79.07(19)
C23 N1 C15 C16 -0.2(3)
C23 N1 C15 C14 175.12(16)
C11 C14 C15 N1 157.38(17)
C11 C14 C15 C16 -27.1(2)
N1 C15 C16 C17 1.4(3)
C14 C15 C16 C17 -174.20(16)
N1 C15 C16 C9 -179.60(16)
C14 C15 C16 C9 4.8(3)
C10 C9 C16 C17 -175.23(16)
N2 C9 C16 C17 1.97(19)
C10 C9 C16 C15 5.7(3)
N2 C9 C16 C15 -177.11(15)
C15 C16 C17 C18 -1.9(3)
C9 C16 C17 C18 178.98(14)
C15 C16 C17 C1 178.99(15)
C9 C16 C17 C1 -0.11(19)
O1 C1 C17 C16 176.60(18)
N2 C1 C17 C16 -1.82(18)
O1 C1 C17 C18 -2.3(3)
N2 C1 C17 C18 179.30(18)
C16 C17 C18 C19 -178.10(16)
C1 C17 C18 C19 0.7(3)
C16 C17 C18 C23 1.2(2)
C1 C17 C18 C23 179.96(17)
C17 C18 C19 C20 179.69(17)
C23 C18 C19 C20 0.4(3)
C18 C19 C20 C21 0.6(3)
C19 C20 C21 C22 -1.1(3)
C20 C21 C22 C23 0.4(3)
C15 N1 C23 C22 179.83(17)
C15 N1 C23 C18 -0.5(3)
C21 C22 C23 N1 -179.71(18)
C21 C22 C23 C18 0.6(3)
C19 C18 C23 N1 179.29(16)
C17 C18 C23 N1 0.0(3)
C19 C18 C23 C22 -1.0(3)
C17 C18 C23 C22 179.66(16)
